data_4312610
loop_
_publ_author_name
'Florence Bravard'
'Yann Bretonni\`ere'
'Rapha\"el Wietzke'
'Christelle Gateau'
'Marinella Mazzanti'
'Pascale Delangle'
'Jacques P\'ecaut'

_publ_section_title
;
 Solid-State and Solution Properties of Cationic Lanthanide Complexes of a
 New Neutral Heptadentate N4O3 Tripodal Ligand
;
_journal_name_full 'Inorganic Chemistry'
_journal_page_first 7978
_journal_page_last 7989
_journal_paper_doi 10.1021/ic034692e
_journal_volume 42
_journal_year 2003
_chemical_formula_sum 'C36 H48.25 I3 Lu N7.75 O3'
_chemical_formula_weight 1193.24
_chemical_name_systematic
; 
 ? 
;
_space_group_IT_number 13
_symmetry_cell_setting monoclinic
_symmetry_space_group_name_Hall '-P 2yac'
_symmetry_space_group_name_H-M 'P 1 2/n 1'
_atom_sites_solution_hydrogens geom
_atom_sites_solution_primary direct
_atom_sites_solution_secondary difmap
_audit_creation_method SHELXL-97
_cell_angle_alpha 90.00
_cell_angle_beta 101.6180(10)
_cell_angle_gamma 90.00
_cell_formula_units_Z 8
_cell_length_a 24.4560(10)
_cell_length_b 14.1768(6)
_cell_length_c 26.0027(11)
_cell_measurement_temperature 223(2)
_cell_volume 8830.6(6)
_computing_cell_refinement 'Bruker SMART'
_computing_data_collection 'Bruker SMART'
_computing_data_reduction 'Bruker SHELXTL'
_computing_molecular_graphics 'Bruker SHELXTL'
_computing_publication_material 'Bruker SHELXTL'
_computing_structure_refinement 'SHELXL-97 (Sheldrick, 1997)'
_computing_structure_solution 'SHELXS-97 (Sheldrick, 1990)'
_diffrn_ambient_temperature 223(2)
_diffrn_measured_fraction_theta_full 0.896
_diffrn_measured_fraction_theta_max 0.896
_diffrn_measurement_device_type 'CCD area detector'
_diffrn_measurement_method 'phi and omega scans'
_diffrn_radiation_monochromator graphite
_diffrn_radiation_source 'fine-focus sealed tube'
_diffrn_radiation_type MoK\a
_diffrn_radiation_wavelength 0.71073
_diffrn_reflns_av_R_equivalents 0.0360
_diffrn_reflns_av_sigmaI/netI 0.0521
_diffrn_reflns_limit_h_max 32
_diffrn_reflns_limit_h_min -30
_diffrn_reflns_limit_k_max 16
_diffrn_reflns_limit_k_min -19
_diffrn_reflns_limit_l_max 27
_diffrn_reflns_limit_l_min -35
_diffrn_reflns_number 56112
_diffrn_reflns_theta_full 29.05
_diffrn_reflns_theta_max 29.05
_diffrn_reflns_theta_min 1.67
_exptl_absorpt_coefficient_mu 4.374
_exptl_absorpt_correction_type SADABS
_exptl_crystal_density_diffrn 1.795
_exptl_crystal_density_method 'not measured'
_exptl_crystal_F_000 4580
_exptl_crystal_size_max 0.08
_exptl_crystal_size_mid 0.2
_exptl_crystal_size_min 0.2
_refine_diff_density_max 1.949
_refine_diff_density_min -1.637
_refine_diff_density_rms 0.136
_refine_ls_extinction_method none
_refine_ls_goodness_of_fit_ref 1.076
_refine_ls_hydrogen_treatment mixed
_refine_ls_matrix_type full
_refine_ls_number_parameters 892
_refine_ls_number_reflns 21160
_refine_ls_number_restraints 0
_refine_ls_restrained_S_all 1.076
_refine_ls_R_factor_all 0.0675
_refine_ls_R_factor_gt 0.0371
_refine_ls_shift/su_max 0.002
_refine_ls_shift/su_mean 0.000
_refine_ls_structure_factor_coef Fsqd
_refine_ls_weighting_details 'calc w=1/[\s^2^(Fo^2^)+(0.0551P)^2^+1.1244P] where P=(Fo^2^+2Fc^2^)/3'
_refine_ls_weighting_scheme calc
_refine_ls_wR_factor_gt 0.1029
_refine_ls_wR_factor_ref 0.1096
_reflns_number_gt 14361
_reflns_number_total 21160
_reflns_threshold_expression >2sigma(I)
_cod_data_source_file ic034692esi20030923_045655_3.cif
_cod_data_source_block struc
_cod_depositor_comments
;
The following automatic conversions were performed:

'_symmetry_cell_setting' value 'Monoclinic' changed to 'monoclinic'
according to the built-in table from CIF Core dictionary named
'cif_core.dic' version 2.4.1 from 2010-06-29.

Automatic conversion script
Id: cif_fix_values 1646 2011-03-28 12:23:43Z adriana 
;
_cod_database_code 4312610

loop_
_symmetry_equiv_pos_as_xyz
'x, y, z'
'-x+1/2, y, -z+1/2'
'-x, -y, -z'
'x-1/2, -y, z-1/2'

loop_
_atom_site_label
_atom_site_type_symbol
_atom_site_fract_x
_atom_site_fract_y
_atom_site_fract_z
_atom_site_U_iso_or_equiv
_atom_site_adp_type
_atom_site_occupancy
_atom_site_symmetry_multiplicity
_atom_site_calc_flag
_atom_site_refinement_flags
_atom_site_disorder_assembly
_atom_site_disorder_group
Lu1 Lu 0.286498(9) 0.083177(16) 0.071291(8) 0.02269(6) Uani 1 1 d . . .
I1 I 0.268329(19) -0.11605(3) 0.010101(16) 0.04127(11) Uani 1 1 d . . .
O1 O 0.33984(14) 0.1449(3) 0.02022(14) 0.0309(9) Uani 1 1 d . . .
O2 O 0.35018(15) 0.1623(3) 0.13216(15) 0.0337(9) Uani 1 1 d . . .
O3 O 0.35203(14) -0.0206(3) 0.11326(14) 0.0289(8) Uani 1 1 d . . .
N1 N 0.23625(17) 0.1135(3) -0.01785(17) 0.0242(9) Uani 1 1 d . . .
N2 N 0.25203(17) 0.2324(3) 0.10368(16) 0.0247(10) Uani 1 1 d . . .
N3 N 0.25131(17) -0.0208(3) 0.13133(16) 0.0252(10) Uani 1 1 d . . .
N4 N 0.17959(17) 0.0956(3) 0.05940(17) 0.0240(10) Uani 1 1 d . . .
N5 N 0.35704(19) 0.2228(3) -0.05065(18) 0.0332(11) Uani 1 1 d . . .
N6 N 0.3919(2) 0.3012(4) 0.1604(2) 0.0415(13) Uani 1 1 d . . .
N7 N 0.38739(19) -0.1249(4) 0.17583(19) 0.0397(12) Uani 1 1 d . . .
C1 C 0.1548(2) 0.0493(4) 0.0090(2) 0.0304(13) Uani 1 1 d . . .
H1A H 0.1148 0.0632 -0.0002 0.036 Uiso 1 1 calc R . .
H1B H 0.1595 -0.0192 0.0124 0.036 Uiso 1 1 calc R . .
C2 C 0.1834(2) 0.0854(4) -0.0333(2) 0.0283(12) Uani 1 1 d . . .
C3 C 0.1570(2) 0.0853(4) -0.0860(2) 0.0353(14) Uani 1 1 d . . .
H" H 0.1188 0.0708 -0.0961 0.042 Uiso 1 1 calc R . .
C4 C 0.1884(3) 0.1073(4) -0.1237(2) 0.0410(15) Uani 1 1 d . . .
H' H 0.1722 0.1044 -0.1597 0.049 Uiso 1 1 calc R . .
C5 C 0.2443(2) 0.1336(4) -0.1070(2) 0.0342(14) Uani 1 1 d . . .
H( H 0.2667 0.1461 -0.1317 0.041 Uiso 1 1 calc R . .
C6 C 0.2661(2) 0.1411(4) -0.0539(2) 0.0278(12) Uani 1 1 d . . .
C7 C 0.3238(2) 0.1709(4) -0.0279(2) 0.0280(12) Uani 1 1 d . . .
C8 C 0.4110(2) 0.2545(5) -0.0192(2) 0.0442(16) Uani 1 1 d . . .
H8A H 0.4377 0.2626 -0.0423 0.053 Uiso 1 1 calc R . .
H8B H 0.4256 0.2059 0.0067 0.053 Uiso 1 1 calc R . .
C9 C 0.4055(3) 0.3472(5) 0.0091(3) 0.063(2) Uani 1 1 d . . .
H9A H 0.4418 0.3662 0.0288 0.094 Uiso 1 1 calc R . .
H9B H 0.3800 0.3389 0.0329 0.094 Uiso 1 1 calc R . .
H9C H 0.3911 0.3956 -0.0165 0.094 Uiso 1 1 calc R . .
C10 C 0.3436(3) 0.2649(5) -0.1024(2) 0.0529(19) Uani 1 1 d . . .
H10A H 0.3591 0.3289 -0.1008 0.063 Uiso 1 1 calc R . .
H10B H 0.3030 0.2697 -0.1135 0.063 Uiso 1 1 calc R . .
C11 C 0.3667(3) 0.2078(7) -0.1427(3) 0.087(3) Uani 1 1 d . . .
H11A H 0.3564 0.2378 -0.1768 0.131 Uiso 1 1 calc R . .
H11B H 0.3512 0.1445 -0.1446 0.131 Uiso 1 1 calc R . .
H11C H 0.4070 0.2045 -0.1324 0.131 Uiso 1 1 calc R . .
C12 C 0.1604(2) 0.1947(4) 0.0559(2) 0.0279(12) Uani 1 1 d . . .
H12A H 0.1221 0.1978 0.0616 0.034 Uiso 1 1 calc R . .
H12B H 0.1606 0.2193 0.0207 0.034 Uiso 1 1 calc R . .
C13 C 0.1979(2) 0.2541(4) 0.0963(2) 0.0274(12) Uani 1 1 d . . .
C14 C 0.1777(3) 0.3243(4) 0.1233(2) 0.0381(14) Uani 1 1 d . . .
H14 H 0.1392 0.3365 0.1178 0.046 Uiso 1 1 calc R . .
C15 C 0.2159(3) 0.3783(4) 0.1595(2) 0.0426(15) Uani 1 1 d . . .
H15 H 0.2031 0.4266 0.1788 0.051 Uiso 1 1 calc R . .
C16 C 0.2722(3) 0.3592(4) 0.1663(2) 0.0392(15) Uani 1 1 d . . .
H16 H 0.2985 0.3943 0.1900 0.047 Uiso 1 1 calc R . .
C17 C 0.2890(2) 0.2867(4) 0.1370(2) 0.0295(12) Uani 1 1 d . . .
C18 C 0.3467(2) 0.2491(4) 0.1428(2) 0.0320(13) Uani 1 1 d . . .
C19 C 0.3946(3) 0.4043(4) 0.1608(3) 0.0483(17) Uani 1 1 d . . .
H19A H 0.3589 0.4289 0.1414 0.058 Uiso 1 1 calc R . .
H19B H 0.4236 0.4240 0.1420 0.058 Uiso 1 1 calc R . .
C20 C 0.4067(3) 0.4484(5) 0.2147(3) 0.068(2) Uani 1 1 d . . .
H20A H 0.4065 0.5166 0.2114 0.102 Uiso 1 1 calc R . .
H20B H 0.4430 0.4278 0.2336 0.102 Uiso 1 1 calc R . .
H20C H 0.3783 0.4293 0.2338 0.102 Uiso 1 1 calc R . .
C21 C 0.4463(3) 0.2517(6) 0.1745(3) 0.063(2) Uani 1 1 d . . .
H21A H 0.4700 0.2836 0.2043 0.075 Uiso 1 1 calc R . .
H21B H 0.4403 0.1868 0.1850 0.075 Uiso 1 1 calc R . .
C22 C 0.4738(4) 0.2509(8) 0.1308(4) 0.104(3) Uani 1 1 d . . .
H22A H 0.5091 0.2176 0.1404 0.156 Uiso 1 1 calc R . .
H22B H 0.4807 0.3152 0.1210 0.156 Uiso 1 1 calc R . .
H22C H 0.4504 0.2193 0.1013 0.156 Uiso 1 1 calc R . .
C23 C 0.1597(2) 0.0506(4) 0.1040(2) 0.0302(12) Uani 1 1 d . . .
H23A H 0.1215 0.0278 0.0916 0.036 Uiso 1 1 calc R . .
H23B H 0.1588 0.0982 0.1312 0.036 Uiso 1 1 calc R . .
C24 C 0.1958(2) -0.0308(4) 0.1281(2) 0.0261(12) Uani 1 1 d . . .
C25 C 0.1730(2) -0.1097(4) 0.1469(2) 0.0317(13) Uani 1 1 d . . .
H25 H 0.1342 -0.1150 0.1441 0.038 Uiso 1 1 calc R . .
C26 C 0.2082(2) -0.1806(4) 0.1699(2) 0.0371(14) Uani 1 1 d . . .
H26 H 0.1935 -0.2351 0.1827 0.045 Uiso 1 1 calc R . .
C27 C 0.2652(2) -0.1712(4) 0.1742(2) 0.0335(13) Uani 1 1 d . . .
H27 H 0.2896 -0.2187 0.1901 0.040 Uiso 1 1 calc R . .
C28 C 0.2857(2) -0.0903(4) 0.1545(2) 0.0283(12) Uani 1 1 d . . .
C29 C 0.3451(2) -0.0759(4) 0.1484(2) 0.0278(12) Uani 1 1 d . . .
C30 C 0.3898(3) -0.1632(5) 0.2296(2) 0.0459(17) Uani 1 1 d . . .
H30A H 0.3550 -0.1468 0.2407 0.055 Uiso 1 1 calc R . .
H30B H 0.4204 -0.1323 0.2538 0.055 Uiso 1 1 calc R . .
C31 C 0.3980(3) -0.2687(5) 0.2342(3) 0.061(2) Uani 1 1 d . . .
H31A H 0.3998 -0.2878 0.2704 0.092 Uiso 1 1 calc R . .
H31B H 0.4324 -0.2858 0.2236 0.092 Uiso 1 1 calc R . .
H31C H 0.3669 -0.3003 0.2118 0.092 Uiso 1 1 calc R . .
C32 C 0.4417(3) -0.1228(5) 0.1577(3) 0.055(2) Uani 1 1 d . . .
H32A H 0.4623 -0.1813 0.1684 0.066 Uiso 1 1 calc R . .
H32B H 0.4344 -0.1198 0.1192 0.066 Uiso 1 1 calc R . .
C33 C 0.4752(4) -0.0441(8) 0.1787(4) 0.098(3) Uani 1 1 d . . .
H33A H 0.5095 -0.0440 0.1653 0.148 Uiso 1 1 calc R . .
H33B H 0.4840 -0.0485 0.2167 0.148 Uiso 1 1 calc R . .
H33C H 0.4548 0.0138 0.1684 0.148 Uiso 1 1 calc R . .
Lu2 Lu 0.180698(9) 0.582337(16) -0.059649(9) 0.02478(6) Uani 1 1 d . . .
I2 I 0.237897(17) 0.38255(3) -0.020382(17) 0.04042(10) Uani 1 1 d . . .
O41 O 0.25966(15) 0.6318(3) -0.07959(14) 0.0317(9) Uani 1 1 d . . .
O42 O 0.16314(16) 0.4820(3) -0.12866(15) 0.0340(9) Uani 1 1 d . . .
O43 O 0.14995(16) 0.6620(3) -0.13510(15) 0.0380(10) Uani 1 1 d . . .
N41 N 0.25611(18) 0.6040(3) 0.01654(17) 0.0264(10) Uani 1 1 d . . .
N42 N 0.10324(17) 0.4803(3) -0.05690(17) 0.0277(10) Uani 1 1 d . . .
N43 N 0.13294(18) 0.7330(3) -0.04904(17) 0.0289(10) Uani 1 1 d . . .
N44 N 0.14854(18) 0.5994(3) 0.02795(17) 0.0292(11) Uani 1 1 d . . .
N45 N 0.3521(2) 0.6250(4) -0.06946(19) 0.0399(12) Uani 1 1 d . . .
N46 N 0.1019(2) 0.3988(4) -0.18642(19) 0.0379(12) Uani 1 1 d . . .
N47 N 0.1325(2) 0.7936(4) -0.1828(2) 0.0524(15) Uani 1 1 d . . .
C41 C 0.1912(2) 0.5551(4) 0.0695(2) 0.0316(13) Uani 1 1 d . . .
H41A H 0.1899 0.4863 0.0655 0.038 Uiso 1 1 calc R . .
H41B H 0.1837 0.5706 0.1042 0.038 Uiso 1 1 calc R . .
C42 C 0.2483(2) 0.5911(4) 0.0653(2) 0.0282(12) Uani 1 1 d . . .
C43 C 0.2906(3) 0.6015(4) 0.1087(2) 0.0363(14) Uani 1 1 d . . .
H43 H 0.2842 0.5918 0.1428 0.044 Uiso 1 1 calc R . .
C44 C 0.3416(3) 0.6263(5) 0.1006(2) 0.0470(17) Uani 1 1 d . . .
H44 H 0.3710 0.6347 0.1296 0.056 Uiso 1 1 calc R . .
C45 C 0.3512(2) 0.6396(4) 0.0504(2) 0.0372(14) Uani 1 1 d . . .
H45 H 0.3867 0.6571 0.0451 0.045 Uiso 1 1 calc R . .
C46 C 0.3077(2) 0.6264(4) 0.0088(2) 0.0284(12) Uani 1 1 d . . .
C47 C 0.3073(2) 0.6296(4) -0.0496(2) 0.0286(12) Uani 1 1 d . . .
C48 C 0.3445(3) 0.6274(5) -0.1273(2) 0.0480(17) Uani 1 1 d . . .
H48A H 0.3791 0.6492 -0.1371 0.058 Uiso 1 1 calc R . .
H48B H 0.3148 0.6723 -0.1416 0.058 Uiso 1 1 calc R . .
C49 C 0.3294(3) 0.5299(6) -0.1513(3) 0.066(2) Uani 1 1 d . . .
H49A H 0.3235 0.5341 -0.1892 0.100 Uiso 1 1 calc R . .
H49B H 0.2954 0.5078 -0.1413 0.100 Uiso 1 1 calc R . .
H49C H 0.3595 0.4862 -0.1385 0.100 Uiso 1 1 calc R . .
C50 C 0.4112(3) 0.6178(6) -0.0400(3) 0.060(2) Uani 1 1 d . . .
H50A H 0.4333 0.5813 -0.0606 0.072 Uiso 1 1 calc R . .
H50B H 0.4123 0.5850 -0.0066 0.072 Uiso 1 1 calc R . .
C51 C 0.4359(3) 0.7166(6) -0.0296(3) 0.080(3) Uani 1 1 d . . .
H51A H 0.4740 0.7119 -0.0100 0.120 Uiso 1 1 calc R . .
H51B H 0.4138 0.7525 -0.0095 0.120 Uiso 1 1 calc R . .
H51C H 0.4356 0.7481 -0.0628 0.120 Uiso 1 1 calc R . .
C52 C 0.0926(2) 0.5541(4) 0.0242(2) 0.0350(14) Uani 1 1 d . . .
H52A H 0.0635 0.6008 0.0115 0.042 Uiso 1 1 calc R . .
H52B H 0.0886 0.5342 0.0594 0.042 Uiso 1 1 calc R . .
C53 C 0.0840(2) 0.4702(4) -0.0117(2) 0.0306(13) Uani 1 1 d . . .
C54 C 0.0549(2) 0.3906(4) -0.0014(2) 0.0354(14) Uani 1 1 d . . .
H54 H 0.0411 0.3854 0.0297 0.043 Uiso 1 1 calc R . .
C55 C 0.0467(2) 0.3188(5) -0.0387(2) 0.0419(15) Uani 1 1 d . . .
H55 H 0.0285 0.2629 -0.0323 0.050 Uiso 1 1 calc R . .
C56 C 0.0653(2) 0.3296(4) -0.0854(2) 0.0374(14) Uani 1 1 d . . .
H56 H 0.0595 0.2821 -0.1111 0.045 Uiso 1 1 calc R . .
C57 C 0.0926(2) 0.4124(4) -0.0930(2) 0.0292(12) Uani 1 1 d . . .
C58 C 0.1198(2) 0.4327(4) -0.1383(2) 0.0300(13) Uani 1 1 d . . .
C59 C 0.0470(2) 0.3534(5) -0.2067(2) 0.0451(17) Uani 1 1 d . . .
H59A H 0.0274 0.3884 -0.2374 0.054 Uiso 1 1 calc R . .
H59B H 0.0243 0.3564 -0.1797 0.054 Uiso 1 1 calc R . .
C60 C 0.0534(3) 0.2521(5) -0.2217(3) 0.0521(18) Uani 1 1 d . . .
H60A H 0.0168 0.2246 -0.2341 0.078 Uiso 1 1 calc R . .
H60B H 0.0728 0.2173 -0.1913 0.078 Uiso 1 1 calc R . .
H60C H 0.0747 0.2492 -0.2494 0.078 Uiso 1 1 calc R . .
C61 C 0.1362(3) 0.4177(5) -0.2260(3) 0.058(2) Uani 1 1 d . . .
H61A H 0.1486 0.4836 -0.2232 0.069 Uiso 1 1 calc R . .
H61B H 0.1134 0.4083 -0.2612 0.069 Uiso 1 1 calc R . .
C62 C 0.1861(3) 0.3548(7) -0.2191(3) 0.088(3) Uani 1 1 d . . .
H62A H 0.2075 0.3693 -0.2456 0.132 Uiso 1 1 calc R . .
H62B H 0.1740 0.2895 -0.2226 0.132 Uiso 1 1 calc R . .
H62C H 0.2091 0.3646 -0.1845 0.132 Uiso 1 1 calc R . .
C63 C 0.1439(2) 0.6995(4) 0.0424(2) 0.0346(14) Uani 1 1 d . . .
H63A H 0.1812 0.7253 0.0561 0.042 Uiso 1 1 calc R . .
H63B H 0.1220 0.7045 0.0700 0.042 Uiso 1 1 calc R . .
C64 C 0.1164(2) 0.7545(4) -0.0043(2) 0.0315(13) Uani 1 1 d . . .
C65 C 0.0779(2) 0.8250(4) -0.0013(3) 0.0374(14) Uani 1 1 d . . .
H65 H 0.0671 0.8388 0.0306 0.045 Uiso 1 1 calc R . .
C66 C 0.0560(3) 0.8741(4) -0.0463(3) 0.0448(16) Uani 1 1 d . . .
H66 H 0.0290 0.9211 -0.0458 0.054 Uiso 1 1 calc R . .
C67 C 0.0739(3) 0.8542(4) -0.0924(3) 0.0434(16) Uani 1 1 d . . .
H67 H 0.0598 0.8884 -0.1232 0.052 Uiso 1 1 calc R . .
C68 C 0.1127(2) 0.7829(4) -0.0925(2) 0.0346(13) Uani 1 1 d . . .
C69 C 0.1330(2) 0.7453(4) -0.1391(2) 0.0373(14) Uani 1 1 d . . .
C70 C 0.1298(4) 0.8980(5) -0.1875(4) 0.077(3) Uani 1 1 d . . .
H70A H 0.1311 0.9251 -0.1526 0.093 Uiso 1 1 calc R . .
H70B H 0.1627 0.9203 -0.2000 0.093 Uiso 1 1 calc R . .
C71 C 0.0787(5) 0.9327(7) -0.2238(4) 0.113(4) Uani 1 1 d . . .
H71A H 0.0790 1.0012 -0.2243 0.170 Uiso 1 1 calc R . .
H71B H 0.0459 0.9108 -0.2117 0.170 Uiso 1 1 calc R . .
H71C H 0.0781 0.9089 -0.2589 0.170 Uiso 1 1 calc R . .
C72 C 0.1462(4) 0.7408(6) -0.2287(3) 0.066(2) Uani 1 1 d . . .
C73A C 0.0973(8) 0.6815(14) -0.2475(7) 0.090(6) Uani 0.50 1 d P . .
H73A H 0.1035 0.6438 -0.2769 0.136 Uiso 0.50 1 calc PR . .
H73B H 0.0648 0.7212 -0.2586 0.136 Uiso 0.50 1 calc PR . .
H73C H 0.0913 0.6402 -0.2194 0.136 Uiso 0.50 1 calc PR . .
C73B C 0.2094(8) 0.7363(14) -0.2230(6) 0.098(7) Uani 0.50 1 d P . .
H73D H 0.2258 0.7955 -0.2089 0.147 Uiso 0.50 1 calc PR . .
H73E H 0.2185 0.7253 -0.2572 0.147 Uiso 0.50 1 calc PR . .
H73F H 0.2242 0.6852 -0.1995 0.147 Uiso 0.50 1 calc PR . .
I3 I 0.2500 0.05869(6) -0.2500 0.0624(2) Uani 1 2 d S . .
I4 I 0.2500 0.59003(4) 0.2500 0.04056(14) Uani 1 2 d S . .
I5 I -0.010706(16) 0.09198(3) -0.118827(18) 0.04115(11) Uani 1 1 d . . .
I6 I 0.48471(2) 0.38593(4) 0.365275(19) 0.06514(15) Uani 1 1 d . . .
I7 I 0.49193(2) 0.41121(4) -0.12428(2) 0.06245(15) Uani 1 1 d . . .
N81 N 0.3835(6) 0.8663(9) -0.1514(5) 0.064(4) Uani 0.50 1 d P . .
C81 C 0.3497(8) 0.8839(10) -0.1417(5) 0.054(5) Uani 0.50 1 d P . .
C82 C 0.3036(2) 0.9071(4) -0.1214(2) 0.145(12) Uani 0.50 1 d P . .
H82A H 0.2951 0.9734 -0.1275 0.218 Uiso 0.50 1 calc PR . .
H82B H 0.3113 0.8947 -0.0839 0.218 Uiso 0.50 1 calc PR . .
H82C H 0.2720 0.8694 -0.1384 0.218 Uiso 0.50 1 calc PR . .
N91 N 0.4374(2) -0.0146(4) -0.0279(2) 0.108(2) Uiso 0.50 1 d PR A -1
C91 C 0.4769(2) -0.0158(4) -0.0596(2) 0.108(2) Uiso 0.50 1 d PR A -1
C92 C 0.5329(2) -0.0011(4) -0.0376(2) 0.108(2) Uiso 0.50 1 d PR A -1
C93 C 0.5494(2) 0.0148(4) 0.0161(2) 0.108(2) Uiso 0.50 1 d PR A -1
C94 C 0.5099(2) 0.0159(4) 0.0477(2) 0.108(2) Uiso 0.50 1 d PR A -1
C95 C 0.4539(2) 0.0012(4) 0.0257(2) 0.108(2) Uiso 0.50 1 d PR A -1
N101 N 0.3439(2) 0.0339(4) 0.2550(2) 0.043(3) Uiso 0.50 1 d PR . .
C101 C 0.2998(2) 0.0976(4) 0.2483(2) 0.065(4) Uiso 0.50 1 d PR . .
C102 C 0.3099(2) 0.1920(4) 0.2612(2) 0.066(4) Uiso 0.50 1 d PR . .
C103 C 0.3641(2) 0.2226(4) 0.2810(2) 0.066(4) Uiso 0.50 1 d PR . .
C104 C 0.4081(2) 0.1589(4) 0.2877(2) 0.043(3) Uiso 0.50 1 d PR . .
C105 C 0.3981(2) 0.0645(4) 0.2747(2) 0.064(4) Uiso 0.50 1 d PR . .

loop_
_atom_site_aniso_label
_atom_site_aniso_U_11
_atom_site_aniso_U_22
_atom_site_aniso_U_33
_atom_site_aniso_U_23
_atom_site_aniso_U_13
_atom_site_aniso_U_12
Lu1 0.02167(11) 0.02307(12) 0.02365(12) 0.00128(9) 0.00535(9) -0.00217(9)
I1 0.0550(3) 0.0297(2) 0.0385(2) -0.00527(17) 0.00795(19) 0.00151(19)
O1 0.0222(19) 0.042(2) 0.028(2) 0.0081(17) 0.0047(16) -0.0069(17)
O2 0.028(2) 0.032(2) 0.037(2) -0.0040(18) -0.0008(18) -0.0042(18)
O3 0.0265(19) 0.030(2) 0.031(2) 0.0000(17) 0.0085(16) -0.0009(17)
N1 0.021(2) 0.024(2) 0.028(2) -0.0012(18) 0.0057(19) -0.0037(18)
N2 0.029(2) 0.027(2) 0.018(2) 0.0010(18) 0.0044(18) -0.001(2)
N3 0.024(2) 0.028(2) 0.024(2) -0.0011(18) 0.0055(19) -0.0007(19)
N4 0.024(2) 0.021(2) 0.029(2) 0.0000(18) 0.0093(19) -0.0011(18)
N5 0.031(3) 0.044(3) 0.026(2) 0.004(2) 0.009(2) -0.008(2)
N6 0.036(3) 0.041(3) 0.042(3) -0.001(2) -0.004(2) -0.007(2)
N7 0.028(3) 0.055(4) 0.034(3) 0.012(2) 0.002(2) 0.003(2)
C1 0.021(3) 0.034(3) 0.034(3) 0.000(2) 0.001(2) -0.008(2)
C2 0.028(3) 0.030(3) 0.026(3) -0.002(2) 0.005(2) 0.003(2)
C3 0.027(3) 0.043(4) 0.032(3) -0.003(3) -0.004(2) -0.004(3)
C4 0.038(3) 0.055(4) 0.027(3) -0.006(3) 0.000(3) -0.006(3)
C5 0.036(3) 0.044(4) 0.024(3) -0.001(2) 0.008(2) -0.006(3)
C6 0.029(3) 0.027(3) 0.026(3) 0.001(2) 0.004(2) -0.003(2)
C7 0.029(3) 0.025(3) 0.030(3) 0.001(2) 0.004(2) -0.003(2)
C8 0.031(3) 0.057(4) 0.046(4) 0.009(3) 0.010(3) -0.012(3)
C9 0.051(4) 0.064(5) 0.067(5) -0.003(4) -0.004(4) -0.018(4)
C10 0.050(4) 0.070(5) 0.036(4) 0.017(3) 0.003(3) -0.030(4)
C11 0.061(5) 0.166(10) 0.038(4) 0.001(5) 0.019(4) -0.045(6)
C12 0.023(3) 0.027(3) 0.034(3) 0.004(2) 0.005(2) 0.003(2)
C13 0.036(3) 0.022(3) 0.027(3) 0.001(2) 0.012(2) 0.001(2)
C14 0.043(4) 0.028(3) 0.047(4) 0.000(3) 0.020(3) 0.002(3)
C15 0.057(4) 0.028(3) 0.046(4) -0.012(3) 0.018(3) 0.001(3)
C16 0.054(4) 0.023(3) 0.041(4) -0.006(3) 0.012(3) -0.006(3)
C17 0.036(3) 0.028(3) 0.025(3) 0.004(2) 0.006(2) -0.005(3)
C18 0.035(3) 0.035(3) 0.024(3) 0.003(2) 0.003(2) -0.006(3)
C19 0.053(4) 0.035(4) 0.053(4) 0.001(3) 0.003(3) -0.016(3)
C20 0.076(6) 0.053(5) 0.066(5) -0.016(4) -0.008(4) -0.022(4)
C21 0.042(4) 0.066(5) 0.075(6) -0.009(4) -0.003(4) -0.012(4)
C22 0.091(7) 0.138(10) 0.090(8) 0.017(7) 0.036(6) 0.007(7)
C23 0.029(3) 0.030(3) 0.034(3) 0.000(2) 0.013(2) 0.000(2)
C24 0.025(3) 0.031(3) 0.023(3) -0.001(2) 0.008(2) -0.002(2)
C25 0.030(3) 0.030(3) 0.038(3) 0.001(2) 0.014(3) -0.003(2)
C26 0.037(3) 0.035(4) 0.040(4) 0.005(3) 0.012(3) -0.006(3)
C27 0.033(3) 0.034(3) 0.033(3) 0.007(2) 0.006(3) -0.003(3)
C28 0.034(3) 0.029(3) 0.022(3) 0.000(2) 0.004(2) 0.000(2)
C29 0.030(3) 0.025(3) 0.029(3) 0.002(2) 0.007(2) -0.002(2)
C30 0.040(4) 0.064(5) 0.030(3) 0.014(3) -0.002(3) -0.009(3)
C31 0.047(4) 0.067(5) 0.063(5) 0.030(4) -0.003(4) 0.004(4)
C32 0.026(3) 0.066(5) 0.070(5) 0.027(4) 0.003(3) 0.005(3)
C33 0.070(6) 0.130(9) 0.098(8) 0.012(7) 0.024(6) -0.001(6)
Lu2 0.02529(12) 0.02641(13) 0.02417(12) -0.00200(9) 0.00863(9) -0.00284(10)
I2 0.0425(2) 0.0293(2) 0.0501(3) 0.00148(18) 0.01087(19) 0.00494(18)
O41 0.028(2) 0.044(3) 0.023(2) 0.0004(17) 0.0050(16) -0.0088(18)
O42 0.040(2) 0.032(2) 0.033(2) -0.0078(17) 0.0146(18) -0.0106(19)
O43 0.046(2) 0.034(2) 0.033(2) 0.0015(18) 0.0060(19) 0.010(2)
N41 0.027(2) 0.030(3) 0.024(2) -0.0004(18) 0.0101(19) -0.0018(19)
N42 0.024(2) 0.032(3) 0.027(2) 0.0000(19) 0.0060(19) -0.001(2)
N43 0.030(2) 0.026(3) 0.031(3) -0.003(2) 0.007(2) -0.003(2)
N44 0.028(2) 0.030(3) 0.031(3) -0.0010(19) 0.011(2) 0.001(2)
N45 0.031(3) 0.055(3) 0.035(3) 0.004(2) 0.008(2) -0.005(2)
N46 0.040(3) 0.047(3) 0.027(3) -0.004(2) 0.009(2) -0.005(2)
N47 0.065(4) 0.053(4) 0.040(3) 0.013(3) 0.013(3) 0.013(3)
C41 0.043(3) 0.029(3) 0.026(3) 0.003(2) 0.015(3) 0.003(3)
C42 0.036(3) 0.025(3) 0.025(3) 0.000(2) 0.010(2) 0.003(2)
C43 0.048(4) 0.038(4) 0.025(3) 0.002(2) 0.012(3) 0.000(3)
C44 0.043(4) 0.064(5) 0.032(4) -0.004(3) 0.003(3) -0.006(3)
C45 0.034(3) 0.043(4) 0.034(3) 0.000(3) 0.005(3) -0.003(3)
C46 0.029(3) 0.029(3) 0.028(3) 0.001(2) 0.007(2) -0.001(2)
C47 0.029(3) 0.034(3) 0.026(3) 0.001(2) 0.011(2) -0.005(2)
C48 0.037(4) 0.072(5) 0.039(4) 0.002(3) 0.017(3) -0.009(3)
C49 0.082(6) 0.079(6) 0.043(4) -0.016(4) 0.022(4) 0.005(5)
C50 0.039(4) 0.097(6) 0.046(4) -0.002(4) 0.011(3) 0.006(4)
C51 0.050(5) 0.123(8) 0.062(5) 0.009(5) 0.001(4) -0.048(5)
C52 0.033(3) 0.036(3) 0.040(3) -0.009(3) 0.017(3) -0.004(3)
C53 0.021(3) 0.039(4) 0.032(3) 0.000(3) 0.007(2) 0.003(2)
C54 0.026(3) 0.044(4) 0.040(3) 0.000(3) 0.015(3) -0.006(3)
C55 0.039(3) 0.042(4) 0.046(4) 0.004(3) 0.010(3) -0.014(3)
C56 0.036(3) 0.043(4) 0.035(3) -0.006(3) 0.012(3) -0.009(3)
C57 0.026(3) 0.035(3) 0.029(3) -0.001(2) 0.010(2) -0.002(2)
C58 0.034(3) 0.027(3) 0.029(3) 0.001(2) 0.005(2) 0.002(2)
C59 0.033(3) 0.066(5) 0.031(3) -0.002(3) -0.005(3) -0.013(3)
C60 0.054(4) 0.059(5) 0.043(4) -0.009(3) 0.011(3) -0.014(4)
C61 0.068(5) 0.075(5) 0.035(4) -0.009(3) 0.022(4) -0.027(4)
C62 0.069(6) 0.117(8) 0.090(7) -0.040(6) 0.044(5) -0.018(6)
C63 0.040(3) 0.035(3) 0.031(3) -0.008(2) 0.012(3) 0.001(3)
C64 0.032(3) 0.028(3) 0.037(3) -0.007(2) 0.013(3) -0.006(3)
C65 0.037(3) 0.029(3) 0.047(4) -0.010(3) 0.010(3) -0.002(3)
C66 0.036(3) 0.035(4) 0.065(5) -0.010(3) 0.013(3) 0.005(3)
C67 0.043(4) 0.036(4) 0.050(4) 0.004(3) 0.006(3) 0.005(3)
C68 0.034(3) 0.032(3) 0.036(3) -0.006(3) 0.005(3) -0.005(3)
C69 0.034(3) 0.043(4) 0.034(3) 0.003(3) 0.004(3) 0.001(3)
C70 0.120(8) 0.042(5) 0.080(6) 0.011(4) 0.042(6) 0.002(5)
C71 0.171(11) 0.097(8) 0.069(7) 0.022(5) 0.020(7) 0.083(8)
C72 0.077(6) 0.091(7) 0.035(4) -0.002(4) 0.018(4) 0.026(5)
C73A 0.121(17) 0.099(15) 0.056(11) -0.022(10) 0.030(11) 0.037(13)
C73B 0.130(17) 0.127(17) 0.043(10) 0.002(10) 0.030(10) 0.063(14)
I3 0.0812(5) 0.0755(5) 0.0340(3) 0.000 0.0201(3) 0.000
I4 0.0714(4) 0.0255(3) 0.0293(3) 0.000 0.0209(3) 0.000
I5 0.0294(2) 0.0403(2) 0.0537(3) -0.00343(19) 0.00818(18) -0.00164(17)
I6 0.0538(3) 0.0970(4) 0.0461(3) -0.0075(3) 0.0135(2) -0.0138(3)
I7 0.0405(3) 0.0866(4) 0.0604(3) 0.0094(3) 0.0106(2) -0.0115(2)
N81 0.083(10) 0.040(8) 0.046(8) -0.007(6) -0.044(7) 0.007(7)
C81 0.119(15) 0.030(7) 0.016(6) 0.008(5) 0.018(8) 0.051(9)
C82 0.23(3) 0.139(19) 0.098(15) 0.103(14) 0.108(17) 0.16(2)

loop_
_atom_type_symbol
_atom_type_description
_atom_type_scat_dispersion_real
_atom_type_scat_dispersion_imag
_atom_type_scat_source
C C 0.0033 0.0016 'International Tables Vol C Tables 4.2.6.8 and 6.1.1.4'
H H 0.0000 0.0000 'International Tables Vol C Tables 4.2.6.8 and 6.1.1.4'
N N 0.0061 0.0033 'International Tables Vol C Tables 4.2.6.8 and 6.1.1.4'
O O 0.0106 0.0060 'International Tables Vol C Tables 4.2.6.8 and 6.1.1.4'
I I -0.4742 1.8119 'International Tables Vol C Tables 4.2.6.8 and 6.1.1.4'
Lu Lu -0.4720 5.8584 'International Tables Vol C Tables 4.2.6.8 and 6.1.1.4'

loop_
_geom_angle_atom_site_label_1
_geom_angle_atom_site_label_2
_geom_angle_atom_site_label_3
_geom_angle
_geom_angle_site_symmetry_1
_geom_angle_site_symmetry_3
_geom_angle_publ_flag
O1 Lu1 O2 79.62(14) . . ?
O1 Lu1 O3 95.69(13) . . ?
O2 Lu1 O3 70.71(13) . . ?
O1 Lu1 N3 162.01(14) . . ?
O2 Lu1 N3 97.67(14) . . ?
O3 Lu1 N3 66.86(13) . . ?
O1 Lu1 N1 66.77(13) . . ?
O2 Lu1 N1 135.89(14) . . ?
O3 Lu1 N1 137.73(14) . . ?
N3 Lu1 N1 122.92(14) . . ?
O1 Lu1 N2 98.49(14) . . ?
O2 Lu1 N2 64.97(13) . . ?
O3 Lu1 N2 129.72(13) . . ?
N3 Lu1 N2 96.35(14) . . ?
N1 Lu1 N2 91.82(14) . . ?
O1 Lu1 N4 127.29(13) . . ?
O2 Lu1 N4 125.79(13) . . ?
O3 Lu1 N4 134.31(13) . . ?
N3 Lu1 N4 68.65(13) . . ?
N1 Lu1 N4 64.40(14) . . ?
N2 Lu1 N4 65.01(13) . . ?
O1 Lu1 I1 95.10(10) . . ?
O2 Lu1 I1 141.23(10) . . ?
O3 Lu1 I1 71.69(9) . . ?
N3 Lu1 I1 75.76(10) . . ?
N1 Lu1 I1 72.06(10) . . ?
N2 Lu1 I1 152.75(10) . . ?
N4 Lu1 I1 87.98(9) . . ?
C7 O1 Lu1 126.4(3) . . ?
C18 O2 Lu1 124.2(3) . . ?
C29 O3 Lu1 124.9(3) . . ?
C2 N1 C6 120.1(5) . . ?
C2 N1 Lu1 120.5(3) . . ?
C6 N1 Lu1 118.0(3) . . ?
C13 N2 C17 118.4(5) . . ?
C13 N2 Lu1 122.8(3) . . ?
C17 N2 Lu1 118.1(3) . . ?
C24 N3 C28 118.5(5) . . ?
C24 N3 Lu1 120.4(3) . . ?
C28 N3 Lu1 117.4(3) . . ?
C12 N4 C1 107.3(4) . . ?
C12 N4 C23 107.8(4) . . ?
C1 N4 C23 111.1(4) . . ?
C12 N4 Lu1 111.9(3) . . ?
C1 N4 Lu1 107.5(3) . . ?
C23 N4 Lu1 111.1(3) . . ?
C7 N5 C10 127.0(5) . . ?
C7 N5 C8 118.9(5) . . ?
C10 N5 C8 113.5(5) . . ?
C18 N6 C19 126.1(5) . . ?
C18 N6 C21 117.7(5) . . ?
C19 N6 C21 115.7(5) . . ?
C29 N7 C30 125.0(5) . . ?
C29 N7 C32 117.7(5) . . ?
C30 N7 C32 115.7(5) . . ?
N4 C1 C2 109.2(4) . . ?
N1 C2 C3 121.8(5) . . ?
N1 C2 C1 116.4(5) . . ?
C3 C2 C1 121.8(5) . . ?
C2 C3 C4 118.6(5) . . ?
C5 C4 C3 118.9(5) . . ?
C6 C5 C4 119.2(5) . . ?
N1 C6 C5 121.0(5) . . ?
N1 C6 C7 111.1(4) . . ?
C5 C6 C7 127.8(5) . . ?
O1 C7 N5 120.1(5) . . ?
O1 C7 C6 115.6(5) . . ?
N5 C7 C6 124.3(5) . . ?
N5 C8 C9 112.0(5) . . ?
N5 C10 C11 112.0(6) . . ?
N4 C12 C13 110.4(4) . . ?
N2 C13 C14 122.9(5) . . ?
N2 C13 C12 114.7(5) . . ?
C14 C13 C12 122.3(5) . . ?
C13 C14 C15 118.7(6) . . ?
C16 C15 C14 119.2(6) . . ?
C15 C16 C17 118.3(6) . . ?
N2 C17 C16 122.4(5) . . ?
N2 C17 C18 110.9(5) . . ?
C16 C17 C18 126.2(5) . . ?
O2 C18 N6 121.7(5) . . ?
O2 C18 C17 115.5(5) . . ?
N6 C18 C17 122.7(5) . . ?
N6 C19 C20 114.9(6) . . ?
C22 C21 N6 110.5(7) . . ?
N4 C23 C24 113.3(4) . . ?
N3 C24 C25 122.4(5) . . ?
N3 C24 C23 116.2(5) . . ?
C25 C24 C23 121.4(5) . . ?
C26 C25 C24 118.8(5) . . ?
C25 C26 C27 119.7(6) . . ?
C26 C27 C28 118.9(5) . . ?
N3 C28 C27 121.8(5) . . ?
N3 C28 C29 112.3(5) . . ?
C27 C28 C29 125.3(5) . . ?
O3 C29 N7 121.2(5) . . ?
O3 C29 C28 116.2(5) . . ?
N7 C29 C28 122.4(5) . . ?
N7 C30 C31 114.6(6) . . ?
C33 C32 N7 111.8(7) . . ?
O41 Lu2 O43 77.96(14) . . ?
O41 Lu2 O42 92.79(13) . . ?
O43 Lu2 O42 69.40(14) . . ?
O41 Lu2 N42 158.63(15) . . ?
O43 Lu2 N42 101.59(15) . . ?
O42 Lu2 N42 67.62(14) . . ?
O41 Lu2 N41 66.26(13) . . ?
O43 Lu2 N41 135.07(15) . . ?
O42 Lu2 N41 135.67(14) . . ?
N42 Lu2 N41 121.66(14) . . ?
O41 Lu2 N43 101.91(14) . . ?
O43 Lu2 N43 65.38(14) . . ?
O42 Lu2 N43 127.75(14) . . ?
N42 Lu2 N43 97.11(14) . . ?
N41 Lu2 N43 95.59(14) . . ?
O41 Lu2 N44 128.03(14) . . ?
O43 Lu2 N44 128.04(14) . . ?
O42 Lu2 N44 136.08(14) . . ?
N42 Lu2 N44 69.21(14) . . ?
N41 Lu2 N44 65.42(14) . . ?
N43 Lu2 N44 65.41(14) . . ?
O41 Lu2 I2 90.53(10) . . ?
O43 Lu2 I2 139.48(10) . . ?
O42 Lu2 I2 72.58(10) . . ?
N42 Lu2 I2 75.88(11) . . ?
N41 Lu2 I2 69.23(10) . . ?
N43 Lu2 I2 154.75(10) . . ?
N44 Lu2 I2 89.59(10) . . ?
C47 O41 Lu2 125.9(3) . . ?
C58 O42 Lu2 121.8(3) . . ?
C69 O43 Lu2 126.3(4) . . ?
C42 N41 C46 119.4(5) . . ?
C42 N41 Lu2 121.7(3) . . ?
C46 N41 Lu2 118.9(3) . . ?
C57 N42 C53 118.7(5) . . ?
C57 N42 Lu2 117.3(3) . . ?
C53 N42 Lu2 120.2(3) . . ?
C64 N43 C68 119.1(5) . . ?
C64 N43 Lu2 121.6(4) . . ?
C68 N43 Lu2 117.6(4) . . ?
C63 N44 C41 107.5(4) . . ?
C63 N44 C52 108.2(4) . . ?
C41 N44 C52 111.4(4) . . ?
C63 N44 Lu2 111.7(3) . . ?
C41 N44 Lu2 108.1(3) . . ?
C52 N44 Lu2 110.0(3) . . ?
C47 N45 C48 117.3(5) . . ?
C47 N45 C50 127.0(5) . . ?
C48 N45 C50 115.6(5) . . ?
C58 N46 C61 117.7(5) . . ?
C58 N46 C59 126.4(5) . . ?
C61 N46 C59 115.5(5) . . ?
C69 N47 C70 125.3(6) . . ?
C69 N47 C72 117.3(6) . . ?
C70 N47 C72 116.4(6) . . ?
N44 C41 C42 109.1(4) . . ?
N41 C42 C43 122.5(5) . . ?
N41 C42 C41 115.4(5) . . ?
C43 C42 C41 121.9(5) . . ?
C44 C43 C42 117.7(5) . . ?
C43 C44 C45 121.2(6) . . ?
C46 C45 C44 118.3(6) . . ?
N41 C46 C45 120.8(5) . . ?
N41 C46 C47 109.8(4) . . ?
C45 C46 C47 129.4(5) . . ?
O41 C47 N45 119.9(5) . . ?
O41 C47 C46 116.0(5) . . ?
N45 C47 C46 124.0(5) . . ?
N45 C48 C49 111.3(6) . . ?
N45 C50 C51 109.5(6) . . ?
N44 C52 C53 113.1(4) . . ?
N42 C53 C54 122.2(5) . . ?
N42 C53 C52 115.2(5) . . ?
C54 C53 C52 122.4(5) . . ?
C53 C54 C55 117.9(5) . . ?
C56 C55 C54 120.0(6) . . ?
C55 C56 C57 118.2(5) . . ?
N42 C57 C56 122.9(5) . . ?
N42 C57 C58 111.2(5) . . ?
C56 C57 C58 125.5(5) . . ?
O42 C58 N46 119.7(5) . . ?
O42 C58 C57 116.3(5) . . ?
N46 C58 C57 124.0(5) . . ?
N46 C59 C60 111.8(5) . . ?
N46 C61 C62 111.9(6) . . ?
N44 C63 C64 110.0(4) . . ?
N43 C64 C65 122.7(5) . . ?
N43 C64 C63 115.1(5) . . ?
C65 C64 C63 122.2(5) . . ?
C66 C65 C64 118.0(6) . . ?
C65 C66 C67 119.9(6) . . ?
C66 C67 C68 119.0(6) . . ?
N43 C68 C67 121.4(6) . . ?
N43 C68 C69 111.5(5) . . ?
C67 C68 C69 126.9(6) . . ?
O43 C69 N47 120.4(6) . . ?
O43 C69 C68 115.4(5) . . ?
N47 C69 C68 124.2(6) . . ?
C71 C70 N47 113.6(8) . . ?
C73A C72 N47 104.7(8) . . ?
C73A C72 C73B 138.9(12) . . ?
N47 C72 C73B 109.2(9) . . ?
N81 C81 C82 173.0(18) . . ?
C91 N91 C95 120.0 . . ?
C92 C91 N91 120.0 . . ?
C91 C92 C93 120.0 . . ?
C92 C93 C94 120.0 . . ?
C95 C94 C93 120.0 . . ?
C94 C95 N91 120.0 . . ?
C101 N101 C105 120.0 . . ?
N101 C101 C102 120.0 . . ?
C103 C102 C101 120.0 . . ?
C102 C103 C104 120.0 . . ?
C105 C104 C103 120.0 . . ?
C104 C105 N101 120.0 . . ?

loop_
_geom_bond_atom_site_label_1
_geom_bond_atom_site_label_2
_geom_bond_distance
_geom_bond_site_symmetry_2
_geom_bond_publ_flag
Lu1 O1 2.220(3) . ?
Lu1 O2 2.279(4) . ?
Lu1 O3 2.284(4) . ?
Lu1 N3 2.428(4) . ?
Lu1 N1 2.433(4) . ?
Lu1 N2 2.486(4) . ?
Lu1 N4 2.576(4) . ?
Lu1 I1 3.2282(5) . ?
O1 C7 1.287(6) . ?
O2 C18 1.268(7) . ?
O3 C29 1.242(6) . ?
N1 C2 1.334(7) . ?
N1 C6 1.357(6) . ?
N2 C13 1.336(7) . ?
N2 C17 1.360(7) . ?
N3 C24 1.350(6) . ?
N3 C28 1.355(7) . ?
N4 C12 1.479(6) . ?
N4 C1 1.481(7) . ?
N4 C23 1.489(7) . ?
N5 C7 1.321(7) . ?
N5 C10 1.447(7) . ?
N5 C8 1.475(7) . ?
N6 C18 1.332(7) . ?
N6 C19 1.463(7) . ?
N6 C21 1.484(8) . ?
N7 C29 1.328(7) . ?
N7 C30 1.490(7) . ?
N7 C32 1.498(8) . ?
C1 C2 1.508(7) . ?
C2 C3 1.393(7) . ?
C3 C4 1.395(8) . ?
C4 C5 1.399(8) . ?
C5 C6 1.382(7) . ?
C6 C7 1.497(7) . ?
C8 C9 1.526(9) . ?
C10 C11 1.520(10) . ?
C12 C13 1.504(7) . ?
C13 C14 1.366(7) . ?
C14 C15 1.410(8) . ?
C15 C16 1.379(9) . ?
C16 C17 1.389(8) . ?
C17 C18 1.486(8) . ?
C19 C20 1.509(9) . ?
C21 C22 1.433(11) . ?
C23 C24 1.510(7) . ?
C24 C25 1.383(7) . ?
C25 C26 1.380(8) . ?
C26 C27 1.381(8) . ?
C27 C28 1.390(7) . ?
C28 C29 1.507(8) . ?
C30 C31 1.511(9) . ?
C32 C33 1.427(11) . ?
Lu2 O41 2.212(4) . ?
Lu2 O43 2.257(4) . ?
Lu2 O42 2.262(4) . ?
Lu2 N42 2.396(4) . ?
Lu2 N41 2.439(4) . ?
Lu2 N43 2.476(4) . ?
Lu2 N44 2.567(4) . ?
Lu2 I2 3.2320(5) . ?
O41 C47 1.265(6) . ?
O42 C58 1.252(6) . ?
O43 C69 1.249(7) . ?
N41 C42 1.332(6) . ?
N41 C46 1.354(7) . ?
N42 C57 1.332(7) . ?
N42 C53 1.357(7) . ?
N43 C64 1.341(7) . ?
N43 C68 1.342(7) . ?
N44 C63 1.478(7) . ?
N44 C41 1.483(7) . ?
N44 C52 1.496(7) . ?
N45 C47 1.305(7) . ?
N45 C48 1.479(7) . ?
N45 C50 1.497(8) . ?
N46 C58 1.330(7) . ?
N46 C61 1.478(8) . ?
N46 C59 1.486(7) . ?
N47 C69 1.326(8) . ?
N47 C70 1.485(9) . ?
N47 C72 1.502(9) . ?
C41 C42 1.511(8) . ?
C42 C43 1.377(8) . ?
C43 C44 1.352(8) . ?
C44 C45 1.385(8) . ?
C45 C46 1.370(7) . ?
C46 C47 1.515(7) . ?
C48 C49 1.530(10) . ?
C50 C51 1.527(10) . ?
C52 C53 1.502(8) . ?
C53 C54 1.390(8) . ?
C54 C55 1.392(8) . ?
C55 C56 1.388(8) . ?
C56 C57 1.384(8) . ?
C57 C58 1.493(7) . ?
C59 C60 1.504(9) . ?
C61 C62 1.491(11) . ?
C63 C64 1.485(8) . ?
C64 C65 1.386(8) . ?
C65 C66 1.375(9) . ?
C66 C67 1.385(9) . ?
C67 C68 1.386(8) . ?
C68 C69 1.497(8) . ?
C70 C71 1.489(12) . ?
C72 C73A 1.46(2) . ?
C72 C73B 1.524(19) . ?
N81 C81 0.943(19) . ?
C81 C82 1.378(17) . ?
N91 C91 1.3900 . ?
N91 C95 1.3900 . ?
C91 C92 1.3900 . ?
C92 C93 1.3900 . ?
C93 C94 1.3900 . ?
C94 C95 1.3900 . ?
N101 C101 1.3900 . ?
N101 C105 1.3900 . ?
C101 C102 1.3900 . ?
C102 C103 1.3900 . ?
C103 C104 1.3900 . ?
C104 C105 1.3900 . ?
